data_4036421
loop_
_publ_author_name
'Pyatakov, Dmitry A.'
'Sokolov, Andrey N.'
'Astakhov, Alexander V.'
'Chernenko, Andrey Yu'
'Fakhrutdinov, Artem N.'
'Rybakov, Victor B.'
'Chernyshev, Vladimir V.'
'Chernyshev, Victor M.'

_publ_contact_author 'Dr. Victor B. Rybakov'
_publ_section_title
;
 Diversity Oriented Synthesis of Polycyclic Heterocycles through the
 Condensation of 2-Amino[1,2,4]triazolo[1,5-a]pyrimidines with
 1,3-Diketones.
;
_journal_issue 21
_journal_name_full 'The Journal of organic chemistry'
_journal_page_first 10694
_journal_page_last 10709
_journal_paper_doi 10.1021/acs.joc.5b01908
_journal_volume 80
_journal_year 2015
_chemical_absolute_configuration ad
_chemical_formula_moiety 'C21 H24 N5 O2, Cl O4'
_chemical_formula_sum 'C21 H24 Cl N5 O6'
_chemical_formula_weight 477.90
_chemical_melting_point_gt 501
_chemical_melting_point_lt 502
_chemical_name_systematic
; 
 9-(Ethoxycarbonyl)-2,3,4,8-tetramethyl-10-phenyl-7,10-
 dihydro[1,2,4]triazolo[1,5-a:4,3-a']dipyrimidin-5-ium perchlorate 
;
_space_group_IT_number 4
_space_group_name_Hall 'P 2yb'
_space_group_name_H-M_alt 'P 1 21 1'
_symmetry_cell_setting monoclinic
_symmetry_space_group_name_Hall 'P 2yb'
_symmetry_space_group_name_H-M 'P 1 21 1'
_atom_sites_solution_hydrogens geom
_atom_sites_solution_primary direct
_atom_sites_solution_secondary difmap
_audit_creation_method SHELXL-97
_cell_angle_alpha 90.00
_cell_angle_beta 97.12(2)
_cell_angle_gamma 90.00
_cell_formula_units_Z 2
_cell_length_a 6.358(3)
_cell_length_b 11.396(5)
_cell_length_c 16.064(6)
_cell_measurement_reflns_used 25
_cell_measurement_temperature 295(2)
_cell_measurement_theta_max 39.76
_cell_measurement_theta_min 32.42
_cell_volume 1155.0(9)
_computing_structure_refinement 'SHELXL-97 (Sheldrick, 1997)'
_computing_structure_solution 'SHELXS-97 (Sheldrick, 1990)'
_diffrn_ambient_temperature 295(2)
_diffrn_detector 'scintillation LiI'
_diffrn_detector_dtime 1.195
_diffrn_measured_fraction_theta_full 1.000
_diffrn_measured_fraction_theta_max 1.000
_diffrn_measurement_device '\k--geometry diffractometer'
_diffrn_measurement_device_type 'Enraf Nonius TurboCAD4'
_diffrn_measurement_method 'non--profiled \w--/2q--scans'
_diffrn_radiation_monochromator graphite
_diffrn_radiation_source 'fine--focus sealed tube'
_diffrn_radiation_type CuK\a
_diffrn_radiation_wavelength 1.54180
_diffrn_reflns_av_R_equivalents 0.0000
_diffrn_reflns_av_sigmaI/netI 0.0202
_diffrn_reflns_limit_h_max 7
_diffrn_reflns_limit_h_min -7
_diffrn_reflns_limit_k_max 14
_diffrn_reflns_limit_k_min -14
_diffrn_reflns_limit_l_max 20
_diffrn_reflns_limit_l_min 0
_diffrn_reflns_number 4691
_diffrn_reflns_theta_full 74.87
_diffrn_reflns_theta_max 74.87
_diffrn_reflns_theta_min 2.77
_diffrn_source 'Enraf Nonius FR590'
_diffrn_standards_decay_% 2
_diffrn_standards_interval_count 172
_diffrn_standards_interval_time 26
_diffrn_standards_number 1
_exptl_absorpt_coefficient_mu 1.876
_exptl_absorpt_correction_T_max 0.9105
_exptl_absorpt_correction_T_min 0.3855
_exptl_absorpt_correction_type refdelf
_exptl_absorpt_process_details
;
Walker, N. & Stuart, D (1983) Acta. Cryst. A39, 158-166
;
_exptl_crystal_colour colourless
_exptl_crystal_density_diffrn 1.374
_exptl_crystal_density_method 'not measured'
_exptl_crystal_description prism
_exptl_crystal_F_000 500
_exptl_crystal_preparation 2-Propanol
_exptl_crystal_size_max 0.10
_exptl_crystal_size_mid 0.10
_exptl_crystal_size_min 0.10
_refine_diff_density_max 0.153
_refine_diff_density_min -0.152
_refine_diff_density_rms 0.030
_refine_ls_abs_structure_details 'Flack H D (1983), Acta Cryst. A39, 876-881'
_refine_ls_abs_structure_Flack 0.008(12)
_refine_ls_extinction_method none
_refine_ls_goodness_of_fit_ref 1.005
_refine_ls_hydrogen_treatment mixed
_refine_ls_matrix_type full
_refine_ls_number_parameters 307
_refine_ls_number_reflns 4691
_refine_ls_number_restraints 5
_refine_ls_restrained_S_all 1.006
_refine_ls_R_factor_all 0.0399
_refine_ls_R_factor_gt 0.0376
_refine_ls_shift/su_max 0.000
_refine_ls_shift/su_mean 0.000
_refine_ls_structure_factor_coef Fsqd
_refine_ls_weighting_details 'calc w=1/[\s^2^(Fo^2^)+(0.0776P)^2^+0.0493P] where P=(Fo^2^+2Fc^2^)/3'
_refine_ls_weighting_scheme calc
_refine_ls_wR_factor_gt 0.1040
_refine_ls_wR_factor_ref 0.1064
_reflns_number_gt 4356
_reflns_number_total 4691
_reflns_threshold_expression >2\s(I)
_cod_data_source_file 11p.cif
_cod_data_source_block ncher19
_cod_depositor_comments
;
The following automatic conversions were performed:

data item '_symmetry_cell_setting' value 'Monoclinic' was changed to
'monoclinic' in accordance with the
/home/saulius/struct/COD-crude-data/automatic-downloads/DataCite-retrospective/ACS/depositions/lib/dictionaries/cif_core.dic
dictionary named 'cif_core.dic' version 2.4.2 last updated on
2011-04-26.

Automatic conversion script
Id: cif_fix_values 6909 2019-04-08 15:41:33Z antanas 
;
_cod_original_sg_symbol_H-M 'P 21'
_cod_database_code 4036421
_exptl_absorpt_factor_mur 0.094
_diffrn_standards_decay_corr_max 1.009
_diffrn_standards_decay_corr_min 0.977

loop_
_symmetry_equiv_pos_as_xyz
'x, y, z'
'-x, y+1/2, -z'

loop_
_atom_site_label
_atom_site_type_symbol
_atom_site_fract_x
_atom_site_fract_y
_atom_site_fract_z
_atom_site_U_iso_or_equiv
_atom_site_adp_type
_atom_site_occupancy
_atom_site_symmetry_multiplicity
_atom_site_calc_flag
_atom_site_refinement_flags
Cl1 Cl 0.38190(8) 0.16358(18) 0.19278(3) 0.06297(14) Uani 1 1 d .
O1 O 0.2454(4) 0.0949(3) 0.23745(16) 0.0978(7) Uani 1 1 d .
O2 O 0.5790(4) 0.1809(3) 0.24172(17) 0.1176(9) Uani 1 1 d .
O3 O 0.4155(4) 0.1053(3) 0.11930(19) 0.1232(10) Uani 1 1 d .
O4 O 0.2864(4) 0.2727(3) 0.1713(2) 0.1213(10) Uani 1 1 d .
N1 N 0.6903(3) 1.0583(2) 0.86479(10) 0.0526(3) Uani 1 1 d .
C2 C 0.8050(3) 1.0548(2) 0.94076(12) 0.0530(4) Uani 1 1 d .
C3 C 0.7500(3) 0.9864(3) 1.00745(12) 0.0557(4) Uani 1 1 d .
C4 C 0.5662(3) 0.9204(2) 0.99618(11) 0.0538(4) Uani 1 1 d .
N5 N 0.4486(2) 0.9304(2) 0.92002(10) 0.0501(3) Uani 1 1 d .
N6 N 0.2598(3) 0.8722(2) 0.89417(11) 0.0570(4) Uani 1 1 d .
C7 C 0.2228(3) 0.9045(2) 0.81522(13) 0.0533(4) Uani 1 1 d .
N8 N 0.0614(3) 0.8701 0.75819(12) 0.0647(4) Uani 1 1 d .
H8 H -0.017(4) 0.813(2) 0.7704(4) 0.109(12) Uiso 1 1 d .
C9 C 0.0716(4) 0.8851(3) 0.67297(14) 0.0628(5) Uani 1 1 d .
C10 C 0.2210(4) 0.9549(3) 0.64633(13) 0.0600(5) Uani 1 1 d .
C11 C 0.3692(3) 1.0288(3) 0.70608(11) 0.0527(4) Uani 1 1 d .
H11 H 0.5123 1.0221 0.6899 0.063 Uiso 1 1 calc R
N12 N 0.3708(3) 0.9786(2) 0.79027(9) 0.0515(3) Uani 1 1 d .
C13 C 0.5172(3) 0.9946(2) 0.85838(11) 0.0477(3) Uani 1 1 d .
C14 C 0.2442(5) 0.9710(3) 0.55633(14) 0.0745(6) Uani 1 1 d .
O14 O 0.1228(5) 0.9387(4) 0.49819(14) 0.1348(11) Uani 1 1 d .
O15 O 0.4216(3) 1.0276(3) 0.54792(10) 0.0807(5) Uani 1 1 d .
C16 C 0.4685(7) 1.0554(4) 0.46430(18) 0.1057(11) Uani 1 1 d .
H16A H 0.5204 0.9860 0.4384 0.127 Uiso 1 1 calc R
H16B H 0.3408 1.0817 0.4301 0.127 Uiso 1 1 calc R
C17 C 0.6246(9) 1.1453(6) 0.4692(2) 0.147(2) Uani 1 1 d .
H17A H 0.5661 1.2168 0.4881 0.221 Uiso 1 1 calc R
H17B H 0.6686 1.1575 0.4148 0.221 Uiso 1 1 calc R
H17C H 0.7447 1.1224 0.5080 0.221 Uiso 1 1 calc R
C21 C 0.9984(4) 1.1315(3) 0.95041(16) 0.0688(6) Uani 1 1 d .
H21A H 1.0139 1.1680 0.8976 0.103 Uiso 1 1 calc R
H21B H 1.1214 1.0847 0.9681 0.103 Uiso 1 1 calc R
H21C H 0.9837 1.1909 0.9916 0.103 Uiso 1 1 calc R
C31 C 0.8868(4) 0.9865(3) 1.09043(14) 0.0754(6) Uani 1 1 d .
H31A H 0.8800 0.9110 1.1164 0.113 Uiso 1 1 calc R
H31B H 0.8375 1.0455 1.1260 0.113 Uiso 1 1 calc R
H31C H 1.0307 1.0031 1.0820 0.113 Uiso 1 1 calc R
C41 C 0.4878(4) 0.8378(3) 1.05694(16) 0.0720(6) Uani 1 1 d .
H41A H 0.3830 0.7868 1.0279 0.108 Uiso 1 1 calc R
H41B H 0.4257 0.8814 1.0988 0.108 Uiso 1 1 calc R
H41C H 0.6039 0.7918 1.0833 0.108 Uiso 1 1 calc R
C91 C -0.0937(5) 0.8162(3) 0.61938(19) 0.0884(8) Uani 1 1 d .
H91A H -0.0746 0.8259 0.5614 0.133 Uiso 1 1 calc R
H91B H -0.2319 0.8439 0.6282 0.133 Uiso 1 1 calc R
H91C H -0.0808 0.7347 0.6341 0.133 Uiso 1 1 calc R
C51 C 0.3088(3) 1.1573(3) 0.70449(10) 0.0541(4) Uani 1 1 d .
C52 C 0.0999(5) 1.1933(3) 0.6958(2) 0.0869(8) Uani 1 1 d .
H52 H -0.0072 1.1373 0.6922 0.104 Uiso 1 1 calc R
C53 C 0.0468(5) 1.3103(3) 0.6925(3) 0.1033(10) Uani 1 1 d .
H53 H -0.0949 1.3327 0.6861 0.124 Uiso 1 1 calc R
C54 C 0.2047(4) 1.3950(3) 0.69867(18) 0.0872(8) Uani 1 1 d .
H54 H 0.1702 1.4744 0.6965 0.105 Uiso 1 1 calc R
C55 C 0.4151(4) 1.3594(3) 0.70813(18) 0.0851(8) Uani 1 1 d .
H55 H 0.5230 1.4150 0.7128 0.102 Uiso 1 1 calc R
C56 C 0.4635(4) 1.2427(3) 0.71056(16) 0.0719(6) Uani 1 1 d .
H56 H 0.6051 1.2201 0.7165 0.086 Uiso 1 1 calc R

loop_
_atom_site_aniso_label
_atom_site_aniso_U_11
_atom_site_aniso_U_22
_atom_site_aniso_U_33
_atom_site_aniso_U_23
_atom_site_aniso_U_13
_atom_site_aniso_U_12
Cl1 0.0610(2) 0.0544(2) 0.0722(3) 0.0020(2) 0.00272(19) 0.0033(2)
O1 0.0900(13) 0.0898(14) 0.1122(16) 0.0237(12) 0.0074(11) -0.0205(11)
O2 0.0979(15) 0.135(2) 0.1097(16) 0.0183(15) -0.0280(12) -0.0442(16)
O3 0.1083(18) 0.144(2) 0.1184(19) -0.0540(17) 0.0181(15) 0.0038(16)
O4 0.1128(17) 0.0788(13) 0.185(3) 0.0531(15) 0.0683(17) 0.0399(12)
N1 0.0539(8) 0.0517(8) 0.0521(8) -0.0015(6) 0.0060(6) -0.0068(6)
C2 0.0523(9) 0.0521(9) 0.0538(9) -0.0057(7) 0.0040(7) 0.0025(7)
C3 0.0540(10) 0.0631(10) 0.0495(9) -0.0047(8) 0.0040(7) 0.0063(8)
C4 0.0590(10) 0.0575(10) 0.0453(8) -0.0011(7) 0.0082(8) 0.0055(8)
N5 0.0515(8) 0.0503(8) 0.0485(7) 0.0004(6) 0.0068(6) -0.0013(6)
N6 0.0539(8) 0.0589(9) 0.0586(9) 0.0011(7) 0.0086(7) -0.0091(7)
C7 0.0511(9) 0.0531(9) 0.0552(10) -0.0031(7) 0.0044(7) -0.0070(7)
N8 0.0574(9) 0.0673(10) 0.0671(10) -0.0008(8) -0.0016(8) -0.0165(8)
C9 0.0633(11) 0.0595(11) 0.0623(11) -0.0064(9) -0.0059(9) -0.0070(9)
C10 0.0689(12) 0.0572(10) 0.0516(10) -0.0058(8) -0.0018(8) -0.0048(8)
C11 0.0554(10) 0.0561(10) 0.0464(8) -0.0012(7) 0.0052(7) -0.0040(8)
N12 0.0535(8) 0.0530(8) 0.0468(7) 0.0005(6) 0.0014(6) -0.0078(6)
C13 0.0496(9) 0.0450(8) 0.0482(8) -0.0007(6) 0.0045(6) -0.0027(6)
C14 0.1013(19) 0.0669(13) 0.0515(10) -0.0077(9) -0.0052(11) -0.0050(13)
O14 0.168(2) 0.171(3) 0.0588(11) -0.0103(13) -0.0152(13) -0.066(2)
O15 0.0962(13) 0.0952(12) 0.0510(8) -0.0030(8) 0.0096(8) -0.0072(10)
C16 0.145(3) 0.120(3) 0.0544(14) 0.0057(15) 0.0196(16) 0.004(2)
C17 0.149(4) 0.217(6) 0.078(2) 0.043(3) 0.019(2) -0.053(4)
C21 0.0593(12) 0.0724(13) 0.0721(13) -0.0061(10) -0.0027(10) -0.0112(9)
C31 0.0689(13) 0.0995(18) 0.0545(11) 0.0007(11) -0.0053(9) 0.0007(12)
C41 0.0755(14) 0.0799(14) 0.0607(12) 0.0131(10) 0.0084(10) -0.0037(11)
C91 0.091(2) 0.0879(18) 0.0801(17) -0.0079(13) -0.0126(14) -0.0291(15)
C51 0.0643(10) 0.0542(9) 0.0434(7) 0.0028(8) 0.0048(7) -0.0079(9)
C52 0.0658(14) 0.0631(14) 0.131(2) 0.0110(14) 0.0088(14) -0.0014(10)
C53 0.089(2) 0.0682(17) 0.152(3) 0.0143(18) 0.015(2) 0.0107(14)
C54 0.132(3) 0.0543(12) 0.0749(16) 0.0080(11) 0.0106(15) 0.0001(14)
C55 0.119(2) 0.0624(13) 0.0730(14) 0.0039(11) 0.0092(14) -0.0273(15)
C56 0.0744(15) 0.0646(12) 0.0761(14) 0.0020(10) 0.0070(11) -0.0162(11)

loop_
_atom_type_symbol
_atom_type_description
_atom_type_scat_dispersion_real
_atom_type_scat_dispersion_imag
_atom_type_scat_source
C C 0.0181 0.0091 'International Tables Vol C Tables 4.2.6.8 and 6.1.1.4'
H H 0.0000 0.0000 'International Tables Vol C Tables 4.2.6.8 and 6.1.1.4'
Cl Cl 0.3639 0.7018 'International Tables Vol C Tables 4.2.6.8 and 6.1.1.4'
N N 0.0311 0.0180 'International Tables Vol C Tables 4.2.6.8 and 6.1.1.4'
O O 0.0492 0.0322 'International Tables Vol C Tables 4.2.6.8 and 6.1.1.4'

loop_
_geom_angle_atom_site_label_1
_geom_angle_atom_site_label_2
_geom_angle_atom_site_label_3
_geom_angle
O3 Cl1 O4 108.7(2)
O3 Cl1 O2 108.69(19)
O4 Cl1 O2 109.9(2)
O3 Cl1 O1 109.32(18)
O4 Cl1 O1 109.68(14)
O2 Cl1 O1 110.54(15)
C13 N1 C2 114.26(16)
N1 C2 C3 123.48(18)
N1 C2 C21 114.98(18)
C3 C2 C21 121.53(18)
C4 C3 C2 119.23(17)
C4 C3 C31 120.4(2)
C2 C3 C31 120.4(2)
N5 C4 C3 115.80(17)
N5 C4 C41 116.90(19)
C3 C4 C41 127.27(19)
C13 N5 C4 121.03(17)
C13 N5 N6 112.73(15)
C4 N5 N6 126.07(16)
C7 N6 N5 101.50(15)
N6 C7 N8 127.26(18)
N6 C7 N12 114.25(16)
N8 C7 N12 118.47(18)
C7 N8 C9 120.69(18)
C7 N8 H8 118.7(7)
C9 N8 H8 114.6(6)
C10 C9 N8 120.38(18)
C10 C9 C91 126.8(2)
N8 C9 C91 112.8(2)
C9 C10 C14 122.78(19)
C9 C10 C11 122.29(19)
C14 C10 C11 114.83(19)
N12 C11 C51 111.46(15)
N12 C11 C10 107.44(16)
C51 C11 C10 112.98(17)
N12 C11 H11 108.3
C51 C11 H11 108.3
C10 C11 H11 108.3
C13 N12 C7 106.03(15)
C13 N12 C11 128.00(16)
C7 N12 C11 125.97(16)
N1 C13 N5 126.03(17)
N1 C13 N12 128.49(17)
N5 C13 N12 105.48(16)
O14 C14 O15 123.2(3)
O14 C14 C10 126.3(3)
O15 C14 C10 110.46(19)
C14 O15 C16 118.6(2)
C17 C16 O15 109.2(3)
C17 C16 H16A 109.8
O15 C16 H16A 109.8
C17 C16 H16B 109.8
O15 C16 H16B 109.8
H16A C16 H16B 108.3
C16 C17 H17A 109.5
C16 C17 H17B 109.5
H17A C17 H17B 109.5
C16 C17 H17C 109.5
H17A C17 H17C 109.5
H17B C17 H17C 109.5
C2 C21 H21A 109.5
C2 C21 H21B 109.5
H21A C21 H21B 109.5
C2 C21 H21C 109.5
H21A C21 H21C 109.5
H21B C21 H21C 109.5
C3 C31 H31A 109.5
C3 C31 H31B 109.5
H31A C31 H31B 109.5
C3 C31 H31C 109.5
H31A C31 H31C 109.5
H31B C31 H31C 109.5
C4 C41 H41A 109.5
C4 C41 H41B 109.5
H41A C41 H41B 109.5
C4 C41 H41C 109.5
H41A C41 H41C 109.5
H41B C41 H41C 109.5
C9 C91 H91A 109.5
C9 C91 H91B 109.5
H91A C91 H91B 109.5
C9 C91 H91C 109.5
H91A C91 H91C 109.5
H91B C91 H91C 109.5
C56 C51 C52 117.8(2)
C56 C51 C11 120.3(2)
C52 C51 C11 121.91(19)
C53 C52 C51 121.4(3)
C53 C52 H52 119.3
C51 C52 H52 119.3
C52 C53 C54 120.0(3)
C52 C53 H53 120.0
C54 C53 H53 120.0
C53 C54 C55 118.9(3)
C53 C54 H54 120.5
C55 C54 H54 120.5
C56 C55 C54 119.9(2)
C56 C55 H55 120.0
C54 C55 H55 120.0
C55 C56 C51 122.0(3)
C55 C56 H56 119.0
C51 C56 H56 119.0

loop_
_geom_bond_atom_site_label_1
_geom_bond_atom_site_label_2
_geom_bond_distance
Cl1 O3 1.394(3)
Cl1 O4 1.407(2)
Cl1 O2 1.408(2)
Cl1 O1 1.427(2)
N1 C13 1.312(2)
N1 C2 1.342(3)
C2 C3 1.404(3)
C2 C21 1.501(3)
C3 C4 1.382(3)
C3 C31 1.499(3)
C4 N5 1.357(2)
C4 C41 1.486(3)
N5 C13 1.347(2)
N5 N6 1.389(2)
N6 C7 1.314(3)
C7 N8 1.346(3)
C7 N12 1.361(2)
N8 C9 1.389(3)
N8 H8 0.86(2)
C9 C10 1.349(3)
C9 C91 1.496(3)
C10 C14 1.483(3)
C10 C11 1.515(3)
C11 N12 1.467(2)
C11 C51 1.513(3)
C11 H11 0.9800
N12 C13 1.358(2)
C14 O14 1.194(3)
C14 O15 1.321(3)
O15 C16 1.447(3)
C16 C17 1.422(6)
C16 H16A 0.9700
C16 H16B 0.9700
C17 H17A 0.9600
C17 H17B 0.9600
C17 H17C 0.9600
C21 H21A 0.9600
C21 H21B 0.9600
C21 H21C 0.9600
C31 H31A 0.9600
C31 H31B 0.9600
C31 H31C 0.9600
C41 H41A 0.9600
C41 H41B 0.9600
C41 H41C 0.9600
C91 H91A 0.9600
C91 H91B 0.9600
C91 H91C 0.9600
C51 C56 1.379(3)
C51 C52 1.381(4)
C52 C53 1.375(4)
C52 H52 0.9300
C53 C54 1.387(5)
C53 H53 0.9300
C54 C55 1.388(4)
C54 H54 0.9300
C55 C56 1.365(4)
C55 H55 0.9300
C56 H56 0.9300

loop_
_geom_hbond_atom_site_label_D
_geom_hbond_atom_site_label_H
_geom_hbond_atom_site_label_A
_geom_hbond_distance_DH
_geom_hbond_distance_HA
_geom_hbond_distance_DA
_geom_hbond_angle_DHA
_geom_hbond_site_symmetry_A
N8 H8 O4 0.86(2) 2.10(2) 2.833(3) 142(3) 2_556
C91 H91A O14 0.96 2.14 2.881(5) 133.0 .

loop_
_geom_torsion_atom_site_label_1
_geom_torsion_atom_site_label_2
_geom_torsion_atom_site_label_3
_geom_torsion_atom_site_label_4
_geom_torsion
C13 N1 C2 C3 1.9(3)
C13 N1 C2 C21 -177.31(17)
N1 C2 C3 C4 -1.4(3)
C21 C2 C3 C4 177.71(19)
N1 C2 C3 C31 179.7(2)
C21 C2 C3 C31 -1.2(3)
C2 C3 C4 N5 -1.8(3)
C31 C3 C4 N5 177.1(2)
C2 C3 C4 C41 176.2(2)
C31 C3 C4 C41 -4.9(3)
C3 C4 N5 C13 4.4(3)
C41 C4 N5 C13 -173.77(19)
C3 C4 N5 N6 179.43(17)
C41 C4 N5 N6 1.2(3)
C13 N5 N6 C7 0.4(2)
C4 N5 N6 C7 -174.95(18)
N5 N6 C7 N8 177.4(2)
N5 N6 C7 N12 -0.7(2)
N6 C7 N8 C9 -162.4(2)
N12 C7 N8 C9 15.6(3)
C7 N8 C9 C10 -13.5(3)
C7 N8 C9 C91 165.8(2)
N8 C9 C10 C14 177.8(2)
C91 C9 C10 C14 -1.4(4)
N8 C9 C10 C11 -6.1(3)
C91 C9 C10 C11 174.7(3)
C9 C10 C11 N12 20.0(3)
C14 C10 C11 N12 -163.62(19)
C9 C10 C11 C51 -103.4(2)
C14 C10 C11 C51 73.0(3)
N6 C7 N12 C13 0.7(2)
N8 C7 N12 C13 -177.59(18)
N6 C7 N12 C11 -179.73(18)
N8 C7 N12 C11 2.0(3)
C51 C11 N12 C13 -74.6(2)
C10 C11 N12 C13 161.11(19)
C51 C11 N12 C7 105.9(2)
C10 C11 N12 C7 -18.3(3)
C2 N1 C13 N5 0.9(3)
C2 N1 C13 N12 -178.95(18)
C4 N5 C13 N1 -4.3(3)
N6 N5 C13 N1 -179.92(17)
C4 N5 C13 N12 175.62(16)
N6 N5 C13 N12 0.0(2)
C7 N12 C13 N1 179.51(18)
C11 N12 C13 N1 0.0(3)
C7 N12 C13 N5 -0.39(19)
C11 N12 C13 N5 -179.93(17)
C9 C10 C14 O14 10.4(5)
C11 C10 C14 O14 -166.0(3)
C9 C10 C14 O15 -169.8(2)
C11 C10 C14 O15 13.8(3)
O14 C14 O15 C16 2.0(5)
C10 C14 O15 C16 -177.8(3)
C14 O15 C16 C17 161.9(4)
N12 C11 C51 C56 97.3(2)
C10 C11 C51 C56 -141.6(2)
N12 C11 C51 C52 -83.6(3)
C10 C11 C51 C52 37.5(3)
C56 C51 C52 C53 0.6(5)
C11 C51 C52 C53 -178.5(3)
C51 C52 C53 C54 -0.6(6)
C52 C53 C54 C55 0.0(5)
C53 C54 C55 C56 0.5(5)
C54 C55 C56 C51 -0.5(4)
C52 C51 C56 C55 -0.1(4)
C11 C51 C56 C55 179.0(2)
